data_7207528
loop_
_publ_author_name
'Gurskiy, Stanislav I.'
'Tafeenko, Viktor A.'

_publ_section_title
;
 The luminescent properties of structures built from
 3-cyano-4-dicyanomethylene-5-oxo-4,5-dihydro-1H-pyrrole-2-olate and
 copper(I,II) cations
;
_journal_issue 8
_journal_name_full CrystEngComm
_journal_page_first 2721
_journal_paper_doi 10.1039/c2ce06238k
_journal_volume 14
_journal_year 2012
_chemical_formula_moiety 'C16 H6 Cu N8 O6, 2(H2 O)'
_chemical_formula_sum 'C16 H10 Cu N8 O8'
_chemical_formula_weight 505.86
_chemical_melting_point 460
_chemical_name_systematic
;
tetraaquabis(3-cyano-4-dicyanomethylene-5-oxo-4,5-dihydro-1H-pyrrol-2-
olato)copper(II)
;
_space_group_IT_number 2
_symmetry_cell_setting triclinic
_symmetry_space_group_name_Hall '-P 1'
_symmetry_space_group_name_H-M 'P -1'
_atom_sites_solution_hydrogens geom
_atom_sites_solution_primary direct
_atom_sites_solution_secondary difmap
_audit_creation_method SHELXL-97
_cell_angle_alpha 88.986(11)
_cell_angle_beta 68.710(13)
_cell_angle_gamma 84.342(13)
_cell_formula_units_Z 1
_cell_length_a 6.9985(9)
_cell_length_b 8.0047(11)
_cell_length_c 9.5314(14)
_cell_measurement_reflns_used 25
_cell_measurement_temperature 291(2)
_cell_measurement_theta_max 18
_cell_measurement_theta_min 14
_cell_volume 495.00(13)
_computing_cell_refinement 'CAD-4 Software (Enraf-Nonius, 1989'
_computing_data_collection 'CAD-4 Software (Enraf-Nonius, 1989'
_computing_data_reduction 'XCAD-4 (Harms & Wocadlo, 1995)'
_computing_molecular_graphics 'DIAMOND (Brandenburg, 2000; '
_computing_publication_material SHELXL-97
_computing_structure_refinement 'SHELXL-97 (Sheldrick, 1997)'
_computing_structure_solution 'SHELXS-97 (Sheldrick, 1997)'
_diffrn_ambient_temperature 293(2)
_diffrn_measured_fraction_theta_full 1.000
_diffrn_measured_fraction_theta_max 1.000
_diffrn_measurement_device_type 'Enraf-Nonius CAD-4 diffractometr'
_diffrn_measurement_method 'non-profiled omega scan'
_diffrn_radiation_monochromator graphite
_diffrn_radiation_source 'fine-focus sealed tube'
_diffrn_radiation_type MoK\a
_diffrn_radiation_wavelength 0.71073
_diffrn_reflns_av_R_equivalents 0.0324
_diffrn_reflns_av_sigmaI/netI 0.0561
_diffrn_reflns_limit_h_max 9
_diffrn_reflns_limit_h_min -8
_diffrn_reflns_limit_k_max 10
_diffrn_reflns_limit_k_min -10
_diffrn_reflns_limit_l_max 12
_diffrn_reflns_limit_l_min 0
_diffrn_reflns_number 2523
_diffrn_reflns_theta_full 27.96
_diffrn_reflns_theta_max 27.96
_diffrn_reflns_theta_min 2.29
_diffrn_standards_interval_time 120
_diffrn_standards_number 2
_exptl_absorpt_coefficient_mu 1.169
_exptl_absorpt_correction_type none
_exptl_crystal_colour BROWN
_exptl_crystal_density_diffrn 1.697
_exptl_crystal_density_method 'not measured'
_exptl_crystal_description PRISM
_exptl_crystal_F_000 255
_exptl_crystal_size_max .2
_exptl_crystal_size_mid .1
_exptl_crystal_size_min .1
_refine_diff_density_max 0.506
_refine_diff_density_min -0.388
_refine_diff_density_rms 0.084
_refine_ls_extinction_method none
_refine_ls_goodness_of_fit_ref 1.041
_refine_ls_hydrogen_treatment mixed
_refine_ls_matrix_type full
_refine_ls_number_parameters 171
_refine_ls_number_reflns 2383
_refine_ls_number_restraints 0
_refine_ls_restrained_S_all 1.041
_refine_ls_R_factor_all 0.0755
_refine_ls_R_factor_gt 0.0492
_refine_ls_shift/su_max 0.000
_refine_ls_shift/su_mean 0.000
_refine_ls_structure_factor_coef Fsqd
_refine_ls_weighting_details 'calc w=1/[\s^2^(Fo^2^)+(0.0564P)^2^+0.0476P] where P=(Fo^2^+2Fc^2^)/3'
_refine_ls_weighting_scheme calc
_refine_ls_wR_factor_gt 0.1044
_refine_ls_wR_factor_ref 0.1157
_reflns_number_gt 1764
_reflns_number_total 2383
_reflns_threshold_expression >2sigma(I)
_cod_data_source_file c2ce06238k.txt
_cod_data_source_block bronze
_cod_depositor_comments
;
The following automatic conversions were performed:

'_symmetry_cell_setting' value 'TRICLINIC' changed to 'triclinic'
according to /home/saulius/struct/CIF-dictionaries/cif_core.dic
dictionary named 'cif_core.dic' version 2.4.1 from
2010-06-29.

'_exptl_absorpt_correction_type' value 'NONE' changed to
'none' according to
/home/saulius/struct/CIF-dictionaries/cif_core.dic dictionary named
'cif_core.dic' version 2.4.1 from 2010-06-29.

Automatic conversion script
Id: cif_fix_values 1715 2011-07-08 13:25:40Z adriana 
;
_cod_original_cell_volume 495.00(12)
_cod_original_sg_symbol_H-M P-1
_cod_database_code 7207528

loop_
_symmetry_equiv_pos_as_xyz
'x, y, z'
'-x, -y, -z'

loop_
_atom_site_label
_atom_site_type_symbol
_atom_site_fract_x
_atom_site_fract_y
_atom_site_fract_z
_atom_site_U_iso_or_equiv
_atom_site_adp_type
_atom_site_occupancy
_atom_site_symmetry_multiplicity
_atom_site_calc_flag
_atom_site_refinement_flags
Cu1 Cu 0.5000 0.0000 0.0000 0.0308(2) Uani 1 2 d S
O1 O -0.2055(4) 0.9088(3) 0.3127(3) 0.0431(6) Uani 1 1 d .
O2 O 0.2142(4) 0.4657(3) 0.0437(3) 0.0464(7) Uani 1 1 d .
O3 O 0.7059(4) 0.1353(4) 0.1144(3) 0.0380(6) Uani 1 1 d .
O4 O 0.5091(5) -0.2013(3) 0.1152(3) 0.0469(8) Uani 1 1 d .
N1 N 0.0250(5) 0.7116(3) 0.1468(3) 0.0366(7) Uani 1 1 d .
N2 N -0.4473(5) 0.6356(4) 0.6415(3) 0.0463(8) Uani 1 1 d .
N3 N -0.2552(5) 0.2127(4) 0.5918(3) 0.0467(8) Uani 1 1 d .
N4 N 0.2421(4) 0.0981(3) 0.1577(3) 0.0336(7) Uani 1 1 d .
C2 C -0.1308(5) 0.7647(4) 0.2830(4) 0.0309(7) Uani 1 1 d .
C3 C -0.1791(5) 0.6164(4) 0.3743(3) 0.0291(7) Uani 1 1 d .
C4 C -0.0537(5) 0.4788(4) 0.2963(3) 0.0267(7) Uani 1 1 d .
C5 C 0.0827(5) 0.5447(4) 0.1453(4) 0.0310(7) Uani 1 1 d .
C6 C -0.3290(5) 0.6252(4) 0.5219(4) 0.0312(7) Uani 1 1 d .
C7 C -0.0342(5) 0.3096(4) 0.3322(3) 0.0268(7) Uani 1 1 d .
C8 C -0.1574(5) 0.2524(4) 0.4753(3) 0.0297(7) Uani 1 1 d .
C9 C 0.1180(5) 0.1934(4) 0.2345(3) 0.0288(7) Uani 1 1 d .
H1 H 0.088(7) 0.769(5) 0.072(5) 0.056(13) Uiso 1 1 d .
H3 H 0.731(7) 0.074(5) 0.167(5) 0.047(14) Uiso 1 1 d .
H31 H 0.640(7) 0.202(5) 0.157(5) 0.043(13) Uiso 1 1 d .
H4 H 0.433(7) -0.197(5) 0.203(5) 0.057(13) Uiso 1 1 d .
H41 H 0.564(7) -0.264(6) 0.086(5) 0.048(15) Uiso 1 1 d .

loop_
_atom_site_aniso_label
_atom_site_aniso_U_11
_atom_site_aniso_U_22
_atom_site_aniso_U_33
_atom_site_aniso_U_23
_atom_site_aniso_U_13
_atom_site_aniso_U_12
Cu1 0.0326(3) 0.0244(3) 0.0228(3) 0.0014(2) 0.0035(2) 0.0032(2)
O1 0.0499(15) 0.0265(12) 0.0456(15) -0.0014(10) -0.0104(12) 0.0031(10)
O2 0.0486(15) 0.0342(13) 0.0334(13) 0.0015(10) 0.0100(11) 0.0046(11)
O3 0.0459(16) 0.0297(13) 0.0302(13) -0.0016(11) -0.0060(12) 0.0040(12)
O4 0.0585(19) 0.0283(14) 0.0298(14) 0.0053(11) 0.0084(13) 0.0121(13)
N1 0.0417(17) 0.0271(14) 0.0306(15) 0.0049(12) -0.0008(13) -0.0035(12)
N2 0.0419(18) 0.0496(19) 0.0339(16) -0.0132(14) 0.0021(14) -0.0009(14)
N3 0.0510(19) 0.0473(18) 0.0274(15) 0.0049(13) 0.0020(14) -0.0017(15)
N4 0.0341(15) 0.0256(13) 0.0279(13) 0.0002(11) 0.0036(12) 0.0012(11)
C2 0.0318(17) 0.0266(15) 0.0321(17) -0.0011(13) -0.0092(14) -0.0013(13)
C3 0.0292(16) 0.0277(15) 0.0250(15) -0.0033(12) -0.0035(13) -0.0018(12)
C4 0.0248(15) 0.0287(15) 0.0229(14) -0.0012(12) -0.0038(12) -0.0043(12)
C5 0.0315(17) 0.0278(15) 0.0278(16) 0.0010(12) -0.0034(13) -0.0043(13)
C6 0.0284(17) 0.0267(15) 0.0358(18) -0.0057(13) -0.0089(14) 0.0007(13)
C7 0.0261(15) 0.0271(15) 0.0220(14) -0.0012(11) -0.0028(12) -0.0017(12)
C8 0.0292(16) 0.0265(15) 0.0275(16) -0.0021(12) -0.0047(13) 0.0039(12)
C9 0.0314(17) 0.0251(15) 0.0236(15) 0.0054(12) -0.0020(13) -0.0052(13)

loop_
_atom_type_symbol
_atom_type_description
_atom_type_scat_dispersion_real
_atom_type_scat_dispersion_imag
_atom_type_scat_source
C C 0.0033 0.0016 'International Tables Vol C Tables 4.2.6.8 and 6.1.1.4'
H H 0.0000 0.0000 'International Tables Vol C Tables 4.2.6.8 and 6.1.1.4'
Cu Cu 0.3201 1.2651 'International Tables Vol C Tables 4.2.6.8 and 6.1.1.4'
N N 0.0061 0.0033 'International Tables Vol C Tables 4.2.6.8 and 6.1.1.4'
O O 0.0106 0.0060 'International Tables Vol C Tables 4.2.6.8 and 6.1.1.4'

loop_
_geom_angle_atom_site_label_1
_geom_angle_atom_site_label_2
_geom_angle_atom_site_label_3
_geom_angle
_geom_angle_site_symmetry_1
_geom_angle_site_symmetry_3
O4 Cu1 O4 180.00(16) 2_655 .
O4 Cu1 N4 87.75(12) 2_655 .
O4 Cu1 N4 92.25(12) . .
O4 Cu1 N4 92.25(12) 2_655 2_655
O4 Cu1 N4 87.75(12) . 2_655
N4 Cu1 N4 180.0(2) . 2_655
O4 Cu1 O3 88.93(13) 2_655 .
O4 Cu1 O3 91.07(13) . .
N4 Cu1 O3 90.91(11) . .
N4 Cu1 O3 89.09(11) 2_655 .
O4 Cu1 O3 91.07(13) 2_655 2_655
O4 Cu1 O3 88.93(13) . 2_655
N4 Cu1 O3 89.09(11) . 2_655
N4 Cu1 O3 90.91(11) 2_655 2_655
O3 Cu1 O3 180.00(10) . 2_655
Cu1 O3 H3 108(3) . .
Cu1 O3 H31 105(4) . .
H3 O3 H31 108(5) . .
Cu1 O4 H4 116(3) . .
Cu1 O4 H41 121(5) . .
H4 O4 H41 122(6) . .
C5 N1 C2 111.7(3) . .
C5 N1 H1 119(3) . .
C2 N1 H1 129(3) . .
C9 N4 Cu1 161.4(3) . .
O1 C2 N1 124.2(3) . .
O1 C2 C3 129.2(3) . .
N1 C2 C3 106.7(3) . .
C4 C3 C6 128.7(3) . .
C4 C3 C2 109.4(3) . .
C6 C3 C2 121.8(3) . .
C3 C4 C7 132.8(3) . .
C3 C4 C5 105.8(3) . .
C7 C4 C5 121.4(3) . .
O2 C5 N1 126.1(3) . .
O2 C5 C4 127.5(3) . .
N1 C5 C4 106.4(3) . .
N2 C6 C3 178.2(4) . .
C4 C7 C9 121.8(3) . .
C4 C7 C8 120.4(3) . .
C9 C7 C8 117.6(3) . .
N3 C8 C7 177.2(4) . .
N4 C9 C7 178.7(4) . .

loop_
_geom_bond_atom_site_label_1
_geom_bond_atom_site_label_2
_geom_bond_distance
_geom_bond_site_symmetry_2
Cu1 O4 1.943(3) 2_655
Cu1 O4 1.943(3) .
Cu1 N4 1.982(2) .
Cu1 N4 1.982(2) 2_655
Cu1 O3 2.435(3) .
Cu1 O3 2.435(3) 2_655
O1 C2 1.212(4) .
O2 C5 1.202(4) .
O3 H3 0.75(4) .
O3 H31 0.69(4) .
O4 H4 0.81(5) .
O4 H41 0.61(4) .
N1 C5 1.356(4) .
N1 C2 1.398(4) .
N1 H1 0.85(4) .
N2 C6 1.139(4) .
N3 C8 1.132(4) .
N4 C9 1.139(4) .
C2 C3 1.452(4) .
C3 C4 1.379(4) .
C3 C6 1.415(4) .
C4 C7 1.396(4) .
C4 C5 1.528(4) .
C7 C9 1.408(4) .
C7 C8 1.420(4) .

loop_
_geom_hbond_atom_site_label_D
_geom_hbond_atom_site_label_H
_geom_hbond_atom_site_label_A
_geom_hbond_distance_DH
_geom_hbond_distance_HA
_geom_hbond_distance_DA
_geom_hbond_angle_DHA
_geom_hbond_site_symmetry_A
N1 H1 O3 0.85(4) 2.03(4) 2.862(4) 166(4) 2_665
O4 H4 N3 0.81(5) 1.91(5) 2.717(4) 174(4) 2_556
O4 H41 O2 0.61(4) 2.17(5) 2.775(4) 171(6) 2_655
O3 H3 O1 0.75(4) 2.03(5) 2.785(4) 179(5) 1_645
O3 H31 N2 0.69(4) 2.25(4) 2.914(4) 160(5) 2_566
